data_4334290
loop_
_publ_author_name
'Parisa Ebrahimpour'
'Mairi F. Haddow'
'Duncan F. Wass'

_publ_section_title
;
 New Cu(I)-Ethylene Complexes Based on Tridentate Imine Ligands: Synthesis
 and Structure
;
_journal_name_full 'Inorganic Chemistry'
_journal_page_first 3765
_journal_page_last 3771
_journal_paper_doi 10.1021/ic302325u
_journal_volume 52
_journal_year 2013
_chemical_absolute_configuration ad
_chemical_formula_moiety 'C31 H21 Cu F12 N3 O, F6 P '
_chemical_formula_sum 'C31 H21 Cu F18 N3 O P'
_chemical_formula_weight 887.27
_chemical_name_common '[Cu(1)(CO)]PF6'
_chemical_name_systematic
; 
 ? 
;
_space_group_IT_number 198
_space_group_name_H-M_alt 'P 21 3'
_symmetry_cell_setting cubic
_symmetry_space_group_name_Hall 'P 2ac 2ab 3'
_symmetry_space_group_name_H-M 'P 21 3'
_atom_sites_solution_hydrogens geom
_atom_sites_solution_primary direct
_atom_sites_solution_secondary difmap
_audit_creation_method SHELXL-97
_cell_angle_alpha 90.00
_cell_angle_beta 90.00
_cell_angle_gamma 90.00
_cell_formula_units_Z 4
_cell_length_a 15.16610(10)
_cell_length_b 15.16610(10)
_cell_length_c 15.16610(10)
_cell_measurement_reflns_used 8259
_cell_measurement_temperature 100(2)
_cell_measurement_theta_max 27.06
_cell_measurement_theta_min 2.33
_cell_volume 3488.36(4)
_computing_cell_refinement 'Bruker Apex II'
_computing_data_collection 'Bruker Apex II'
_computing_data_reduction 'Bruker SAINT'
_computing_molecular_graphics 'Bruker ShelXTL'
_computing_publication_material 'Bruker ShelXTL'
_computing_structure_refinement 'SHELXL-97 (Sheldrick, 2008)'
_computing_structure_solution 'SHELXS-97 (Sheldrick, 2008)'
_diffrn_ambient_temperature 100(2)
_diffrn_measured_fraction_theta_full 0.999
_diffrn_measured_fraction_theta_max 0.999
_diffrn_radiation_monochromator graphite
_diffrn_radiation_source 'fine-focus sealed tube'
_diffrn_radiation_type MoK\a
_diffrn_radiation_wavelength 0.71073
_diffrn_reflns_av_R_equivalents 0.0473
_diffrn_reflns_av_sigmaI/netI 0.0363
_diffrn_reflns_limit_h_max 19
_diffrn_reflns_limit_h_min -14
_diffrn_reflns_limit_k_max 19
_diffrn_reflns_limit_k_min -18
_diffrn_reflns_limit_l_max 19
_diffrn_reflns_limit_l_min -16
_diffrn_reflns_number 17976
_diffrn_reflns_theta_full 27.41
_diffrn_reflns_theta_max 27.41
_diffrn_reflns_theta_min 2.33
_exptl_absorpt_coefficient_mu 0.800
_exptl_absorpt_correction_T_max 0.9118
_exptl_absorpt_correction_T_min 0.7400
_exptl_absorpt_correction_type multi-scan
_exptl_absorpt_process_details 'SADABS V2008/1'
_exptl_crystal_colour colourless
_exptl_crystal_density_diffrn 1.691
_exptl_crystal_description PLATE
_exptl_crystal_F_000 1768
_exptl_crystal_size_max 0.125
_exptl_crystal_size_mid 0.114
_exptl_crystal_size_min 0.045
_refine_diff_density_max 0.255
_refine_diff_density_min -0.780
_refine_diff_density_rms 0.062
_refine_ls_abs_structure_details 'Flack H D (1983), Acta Cryst. A39, 876-881'
_refine_ls_abs_structure_Flack 0.050(15)
_refine_ls_extinction_method none
_refine_ls_goodness_of_fit_ref 1.052
_refine_ls_hydrogen_treatment constr
_refine_ls_matrix_type full
_refine_ls_number_parameters 210
_refine_ls_number_reflns 2660
_refine_ls_number_restraints 0
_refine_ls_restrained_S_all 1.052
_refine_ls_R_factor_all 0.0373
_refine_ls_R_factor_gt 0.0342
_refine_ls_shift/su_max 0.001
_refine_ls_shift/su_mean 0.000
_refine_ls_structure_factor_coef Fsqd
_refine_ls_weighting_details 'calc w=1/[\s^2^(Fo^2^)+(0.0684P)^2^+0.0713P] where P=(Fo^2^+2Fc^2^)/3'
_refine_ls_weighting_scheme calc
_refine_ls_wR_factor_gt 0.0971
_refine_ls_wR_factor_ref 0.0986
_reflns_number_gt 2461
_reflns_number_total 2660
_reflns_threshold_expression >2sigma(I)
_cod_data_source_file ic302325u_si_002_3.cif
_cod_data_source_block '[Cu(1)(CO)]PF6'
_cod_database_code 4334290

loop_
_symmetry_equiv_pos_as_xyz
'x, y, z'
'-x+1/2, -y, z+1/2'
'-x, y+1/2, -z+1/2'
'x+1/2, -y+1/2, -z'
'z, x, y'
'z+1/2, -x+1/2, -y'
'-z+1/2, -x, y+1/2'
'-z, x+1/2, -y+1/2'
'y, z, x'
'-y, z+1/2, -x+1/2'
'y+1/2, -z+1/2, -x'
'-y+1/2, -z, x+1/2'

loop_
_atom_site_label
_atom_site_type_symbol
_atom_site_fract_x
_atom_site_fract_y
_atom_site_fract_z
_atom_site_U_iso_or_equiv
_atom_site_adp_type
_atom_site_occupancy
_atom_site_symmetry_multiplicity
_atom_site_calc_flag
_atom_site_refinement_flags
_atom_site_disorder_assembly
_atom_site_disorder_group
Cu1 Cu 0.762823(17) 0.762823(17) 0.762823(17) 0.02614(13) Uani 1 3 d S . .
N1 N 0.88025(13) 0.72171(14) 0.81441(14) 0.0320(4) Uani 1 1 d . . .
O1 O 0.65075(13) 0.65075(13) 0.65075(13) 0.0468(8) Uani 1 3 d S . .
F1 F 0.91226(15) 0.67201(14) 0.62493(13) 0.0613(5) Uani 1 1 d . . .
F2 F 0.83696(15) 0.53626(13) 0.92319(13) 0.0571(5) Uani 1 1 d . A .
F3A F 0.9429(4) 0.4603(5) 0.8918(4) 0.0759(18) Uani 0.50 1 d P A 1
F4A F 0.8147(7) 0.4003(5) 0.8913(5) 0.087(2) Uani 0.50 1 d P A 1
F3B F 0.9055(7) 0.4141(5) 0.8811(5) 0.101(3) Uani 0.50 1 d P A 2
F4B F 0.7668(5) 0.4269(5) 0.8844(5) 0.0774(18) Uani 0.50 1 d P A 2
C1 C 0.87982(15) 0.57993(17) 0.74491(18) 0.0346(5) Uani 1 1 d . . .
C2 C 0.84552(18) 0.49855(17) 0.7716(2) 0.0396(6) Uani 1 1 d . A .
C3 C 0.8089(2) 0.4409(2) 0.7119(3) 0.0539(8) Uani 1 1 d . . .
H3 H 0.7842 0.3871 0.7324 0.14(2) Uiso 1 1 calc R . .
C4 C 0.8073(2) 0.4596(3) 0.6237(2) 0.0569(9) Uani 1 1 d . . .
H4 H 0.7820 0.4191 0.5832 0.057(10) Uiso 1 1 calc R . .
C5 C 0.8421(2) 0.5365(3) 0.5947(2) 0.0554(9) Uani 1 1 d . . .
H5 H 0.8419 0.5500 0.5335 0.094(16) Uiso 1 1 calc R . .
C6 C 0.87823(19) 0.5957(2) 0.6546(2) 0.0433(6) Uani 1 1 d . . .
C7 C 0.8485(3) 0.4718(2) 0.8678(2) 0.0544(8) Uani 1 1 d . . .
C8 C 0.91705(17) 0.64696(18) 0.80549(19) 0.0368(6) Uani 1 1 d . . .
H8 H 0.9690 0.6339 0.8380 0.069(12) Uiso 1 1 calc R . .
C9 C 0.69391(16) 0.69391(16) 0.69391(16) 0.0307(8) Uani 1 3 d S . .
C10 C 0.92591(17) 0.78774(19) 0.87087(19) 0.0401(6) Uani 1 1 d . . .
H10 H 0.9816 0.7610 0.8939 0.036(8) Uiso 1 1 calc R . .
C11 C 0.8676(2) 0.8143(2) 0.94945(19) 0.0429(7) Uani 1 1 d . . .
H11A H 0.8465 0.7600 0.9790 0.076(13) Uiso 1 1 calc R . .
H11B H 0.9043 0.8470 0.9924 0.049(9) Uiso 1 1 calc R . .
P1 P 0.18110(5) 0.68110(5) 0.81890(5) 0.0386(3) Uani 1 3 d S . .
F5 F 0.24280(13) 0.74280(13) 0.75720(13) 0.0756(10) Uani 1 3 d S B .
F6 F 0.12046(9) 0.62046(9) 0.87954(9) 0.0327(5) Uani 1 3 d S B .
F7 F 0.2571(7) 0.6792(14) 0.8888(6) 0.078(4) Uani 0.33 1 d P B -1
F8 F 0.2289(17) 0.6031(11) 0.7721(15) 0.073(2) Uani 0.33 1 d P B -1
F9 F 0.1181(7) 0.7126(8) 0.7616(7) 0.045(3) Uani 0.33 1 d P B -1
F10 F 0.1470(11) 0.7609(4) 0.8828(8) 0.073(2) Uani 0.33 1 d P C -1

loop_
_atom_site_aniso_label
_atom_site_aniso_U_11
_atom_site_aniso_U_22
_atom_site_aniso_U_33
_atom_site_aniso_U_23
_atom_site_aniso_U_13
_atom_site_aniso_U_12
Cu1 0.02614(13) 0.02614(13) 0.02614(13) -0.00164(9) -0.00164(9) -0.00164(9)
N1 0.0283(9) 0.0321(11) 0.0355(10) 0.0003(8) -0.0034(8) -0.0042(8)
O1 0.0468(8) 0.0468(8) 0.0468(8) -0.0086(9) -0.0086(9) -0.0086(9)
F1 0.0750(13) 0.0595(12) 0.0492(10) 0.0093(9) 0.0145(10) -0.0037(11)
F2 0.0817(14) 0.0477(10) 0.0419(10) 0.0055(8) -0.0012(9) 0.0091(10)
F3A 0.071(4) 0.095(5) 0.061(3) 0.013(3) -0.012(3) 0.056(4)
F4A 0.133(7) 0.053(3) 0.074(3) 0.020(3) -0.005(5) -0.028(4)
F3B 0.154(10) 0.077(5) 0.071(4) 0.030(4) 0.029(5) 0.073(5)
F4B 0.090(5) 0.076(4) 0.067(3) -0.003(3) 0.023(4) -0.033(3)
C1 0.0246(10) 0.0399(12) 0.0392(14) -0.0007(11) -0.0009(10) 0.0083(9)
C2 0.0372(13) 0.0342(12) 0.0475(15) -0.0032(12) 0.0045(12) 0.0068(10)
C3 0.0482(17) 0.0463(17) 0.067(2) -0.0165(15) 0.0103(15) -0.0032(14)
C4 0.0443(17) 0.065(2) 0.061(2) -0.0286(17) 0.0009(15) 0.0039(16)
C5 0.0493(18) 0.074(2) 0.0429(17) -0.0181(16) -0.0002(14) 0.0194(17)
C6 0.0401(14) 0.0462(16) 0.0437(15) 0.0011(12) 0.0032(12) 0.0053(12)
C7 0.074(2) 0.0366(15) 0.0527(18) 0.0066(13) 0.0115(16) 0.0115(15)
C8 0.0264(12) 0.0433(14) 0.0406(14) 0.0042(12) -0.0027(10) 0.0007(10)
C9 0.0307(8) 0.0307(8) 0.0307(8) -0.0001(10) -0.0001(10) -0.0001(10)
C10 0.0318(12) 0.0425(15) 0.0459(15) -0.0052(12) -0.0104(11) -0.0070(10)
C11 0.0464(16) 0.0463(15) 0.0359(14) -0.0048(12) -0.0129(12) -0.0076(13)
P1 0.0386(3) 0.0386(3) 0.0386(3) -0.0013(3) -0.0013(3) 0.0013(3)
F5 0.0756(10) 0.0756(10) 0.0756(10) 0.0130(11) 0.0130(11) -0.0130(11)
F6 0.0327(5) 0.0327(5) 0.0327(5) 0.0017(6) 0.0017(6) -0.0017(6)
F7 0.051(5) 0.145(12) 0.038(4) 0.019(6) -0.005(3) -0.021(6)
F8 0.102(6) 0.037(3) 0.080(4) -0.022(3) 0.060(4) -0.013(4)
F9 0.042(5) 0.065(6) 0.029(3) 0.017(3) 0.003(3) 0.027(3)
F10 0.102(6) 0.037(3) 0.080(4) -0.022(3) 0.060(4) -0.013(4)

loop_
_atom_type_symbol
_atom_type_description
_atom_type_scat_dispersion_real
_atom_type_scat_dispersion_imag
_atom_type_scat_source
C C 0.0033 0.0016 'International Tables Vol C Tables 4.2.6.8 and 6.1.1.4'
H H 0.0000 0.0000 'International Tables Vol C Tables 4.2.6.8 and 6.1.1.4'
N N 0.0061 0.0033 'International Tables Vol C Tables 4.2.6.8 and 6.1.1.4'
O O 0.0106 0.0060 'International Tables Vol C Tables 4.2.6.8 and 6.1.1.4'
F F 0.0171 0.0103 'International Tables Vol C Tables 4.2.6.8 and 6.1.1.4'
P P 0.1023 0.0942 'International Tables Vol C Tables 4.2.6.8 and 6.1.1.4'
Cu Cu 0.3201 1.2651 'International Tables Vol C Tables 4.2.6.8 and 6.1.1.4'

loop_
_geom_angle_atom_site_label_1
_geom_angle_atom_site_label_2
_geom_angle_atom_site_label_3
_geom_angle
_geom_angle_site_symmetry_1
_geom_angle_site_symmetry_3
C9 Cu1 N1 123.25(6) . 5
C9 Cu1 N1 123.25(6) . 9
N1 Cu1 N1 92.81(8) 5 9
C9 Cu1 N1 123.25(6) . .
N1 Cu1 N1 92.81(8) 5 .
N1 Cu1 N1 92.81(8) 9 .
C8 N1 C10 117.2(2) . .
C8 N1 Cu1 127.90(18) . .
C10 N1 Cu1 114.87(16) . .
C6 C1 C2 115.5(3) . .
C6 C1 C8 119.9(3) . .
C2 C1 C8 124.6(3) . .
C3 C2 C1 121.4(3) . .
C3 C2 C7 118.4(3) . .
C1 C2 C7 120.2(3) . .
C4 C3 C2 121.2(3) . .
C4 C3 H3 119.4 . .
C2 C3 H3 119.4 . .
C5 C4 C3 119.4(3) . .
C5 C4 H4 120.3 . .
C3 C4 H4 120.3 . .
C4 C5 C6 119.8(3) . .
C4 C5 H5 120.1 . .
C6 C5 H5 120.1 . .
F1 C6 C5 119.3(3) . .
F1 C6 C1 118.1(3) . .
C5 C6 C1 122.6(3) . .
F3B C7 F4A 68.2(6) . .
F3B C7 F2 121.1(6) . .
F4A C7 F2 114.3(5) . .
F3B C7 F4B 103.7(6) . .
F4A C7 F4B 35.5(4) . .
F2 C7 F4B 97.3(4) . .
F3B C7 F3A 37.9(5) . .
F4A C7 F3A 102.8(6) . .
F2 C7 F3A 93.4(4) . .
F4B C7 F3A 137.0(5) . .
F3B C7 C2 111.4(4) . .
F4A C7 C2 119.6(5) . .
F2 C7 C2 114.7(3) . .
F4B C7 C2 105.6(4) . .
F3A C7 C2 107.2(4) . .
N1 C8 C1 120.7(2) . .
N1 C8 H8 119.6 . .
C1 C8 H8 119.6 . .
O1 C9 Cu1 180.0(5) . .
N1 C10 C11 108.6(2) . 5
N1 C10 C11 110.8(2) . .
C11 C10 C11 111.2(3) 5 .
N1 C10 H10 108.7 . .
C11 C10 H10 108.7 5 .
C11 C10 H10 108.7 . .
C10 C11 C10 115.0(3) 9 .
C10 C11 H11A 108.5 9 .
C10 C11 H11A 108.5 . .
C10 C11 H11B 108.5 9 .
C10 C11 H11B 108.5 . .
H11A C11 H11B 107.5 . .
F9 P1 F9 117.4(3) . 8_656
F9 P1 F9 117.4(3) . 11_466
F9 P1 F9 117.4(3) 8_656 11_466
F9 P1 F8 12.0(12) . 11_466
F9 P1 F8 129.4(13) 8_656 11_466
F9 P1 F8 107.4(13) 11_466 11_466
F9 P1 F8 107.4(13) . .
F9 P1 F8 12.0(12) 8_656 .
F9 P1 F8 129.3(13) 11_466 .
F8 P1 F8 119.1(2) 11_466 .
F9 P1 F8 129.3(13) . 8_656
F9 P1 F8 107.4(13) 8_656 8_656
F9 P1 F8 12.0(12) 11_466 8_656
F8 P1 F8 119.1(2) 11_466 8_656
F8 P1 F8 119.1(2) . 8_656
F9 P1 F7 76.0(8) . 11_466
F9 P1 F7 44.5(9) 8_656 11_466
F9 P1 F7 160.7(10) 11_466 11_466
F8 P1 F7 87.3(7) 11_466 11_466
F8 P1 F7 32.8(7) . 11_466
F8 P1 F7 151.8(7) 8_656 11_466
F9 P1 F7 160.7(10) . .
F9 P1 F7 76.0(8) 8_656 .
F9 P1 F7 44.5(9) 11_466 .
F8 P1 F7 151.8(7) 11_466 .
F8 P1 F7 87.3(7) . .
F8 P1 F7 32.8(7) 8_656 .
F7 P1 F7 119.95(3) 11_466 .
F9 P1 F7 44.5(9) . 8_656
F9 P1 F7 160.7(10) 8_656 8_656
F9 P1 F7 76.0(8) 11_466 8_656
F8 P1 F7 32.8(7) 11_466 8_656
F8 P1 F7 151.8(7) . 8_656
F8 P1 F7 87.3(7) 8_656 8_656
F7 P1 F7 119.94(3) 11_466 8_656
F7 P1 F7 119.94(3) . 8_656
F9 P1 F6 99.4(5) . .
F9 P1 F6 99.4(5) 8_656 .
F9 P1 F6 99.4(5) 11_466 .
F8 P1 F6 95.3(6) 11_466 .
F8 P1 F6 95.3(6) . .
F8 P1 F6 95.3(6) 8_656 .
F7 P1 F6 91.4(4) 11_466 .
F7 P1 F6 91.4(4) . .
F7 P1 F6 91.4(4) 8_656 .
F9 P1 F5 80.6(5) . .
F9 P1 F5 80.6(5) 8_656 .
F9 P1 F5 80.6(5) 11_466 .
F8 P1 F5 84.7(6) 11_466 .
F8 P1 F5 84.7(6) . .
F8 P1 F5 84.7(6) 8_656 .
F7 P1 F5 88.6(4) 11_466 .
F7 P1 F5 88.6(4) . .
F7 P1 F5 88.6(4) 8_656 .
F6 P1 F5 180.00(8) . .
F9 P1 F10 156.8(8) . 11_466
F9 P1 F10 39.7(8) 8_656 11_466
F9 P1 F10 84.1(8) 11_466 11_466
F8 P1 F10 168.3(8) 11_466 11_466
F8 P1 F10 49.4(8) . 11_466
F8 P1 F10 72.4(8) 8_656 11_466
F7 P1 F10 81.1(4) 11_466 11_466
F7 P1 F10 39.7(5) . 11_466
F7 P1 F10 158.7(5) 8_656 11_466
F6 P1 F10 84.4(2) . 11_466
F5 P1 F10 95.6(2) . 11_466

loop_
_geom_bond_atom_site_label_1
_geom_bond_atom_site_label_2
_geom_bond_distance
_geom_bond_site_symmetry_2
Cu1 C9 1.810(4) .
Cu1 N1 2.043(2) 5
Cu1 N1 2.043(2) 9
Cu1 N1 2.043(2) .
N1 C8 1.271(3) .
N1 C10 1.488(3) .
O1 C9 1.134(6) .
F1 C6 1.344(4) .
F2 C7 1.300(4) .
F3A C7 1.488(7) .
F4A C7 1.252(7) .
F3B C7 1.247(8) .
F4B C7 1.436(8) .
C1 C6 1.391(4) .
C1 C2 1.399(4) .
C1 C8 1.482(4) .
C2 C3 1.376(5) .
C2 C7 1.515(5) .
C3 C4 1.368(6) .
C3 H3 0.9500 .
C4 C5 1.354(6) .
C4 H4 0.9500 .
C5 C6 1.390(5) .
C5 H5 0.9500 .
C8 H8 0.9500 .
C10 C11 1.526(4) 5
C10 C11 1.538(4) .
C10 H10 1.0000 .
C11 C10 1.526(4) 9
C11 H11A 0.9900 .
C11 H11B 0.9900 .
P1 F9 1.377(10) .
P1 F9 1.377(10) 8_656
P1 F9 1.377(10) 11_466
P1 F8 1.558(16) 11_466
P1 F8 1.558(16) .
P1 F8 1.558(16) 8_656
P1 F7 1.567(8) 11_466
P1 F7 1.567(8) .
P1 F7 1.567(8) 8_656
P1 F6 1.593(3) .
P1 F5 1.621(4) .
P1 F10 1.635(6) 11_466

loop_
_geom_torsion_atom_site_label_1
_geom_torsion_atom_site_label_2
_geom_torsion_atom_site_label_3
_geom_torsion_atom_site_label_4
_geom_torsion
_geom_torsion_site_symmetry_1
_geom_torsion_site_symmetry_4
C9 Cu1 N1 C8 -0.4(3) . .
N1 Cu1 N1 C8 -133.9(3) 5 .
N1 Cu1 N1 C8 133.1(3) 9 .
C9 Cu1 N1 C10 -178.78(15) . .
N1 Cu1 N1 C10 47.70(16) 5 .
N1 Cu1 N1 C10 -45.26(16) 9 .
C6 C1 C2 C3 -3.2(4) . .
C8 C1 C2 C3 177.5(3) . .
C6 C1 C2 C7 176.5(3) . .
C8 C1 C2 C7 -2.8(4) . .
C1 C2 C3 C4 2.3(5) . .
C7 C2 C3 C4 -177.4(3) . .
C2 C3 C4 C5 -0.3(5) . .
C3 C4 C5 C6 -0.6(5) . .
C4 C5 C6 F1 -179.7(3) . .
C4 C5 C6 C1 -0.5(5) . .
C2 C1 C6 F1 -178.4(2) . .
C8 C1 C6 F1 1.0(4) . .
C2 C1 C6 C5 2.3(4) . .
C8 C1 C6 C5 -178.3(3) . .
C3 C2 C7 F3B 73.5(7) . .
C1 C2 C7 F3B -106.2(7) . .
C3 C2 C7 F4A -2.9(7) . .
C1 C2 C7 F4A 177.4(6) . .
C3 C2 C7 F2 -144.4(3) . .
C1 C2 C7 F2 35.9(5) . .
C3 C2 C7 F4B -38.4(5) . .
C1 C2 C7 F4B 141.8(4) . .
C3 C2 C7 F3A 113.4(4) . .
C1 C2 C7 F3A -66.3(4) . .
C10 N1 C8 C1 -175.1(2) . .
Cu1 N1 C8 C1 6.5(4) . .
C6 C1 C8 N1 65.3(4) . .
C2 C1 C8 N1 -115.3(3) . .
N1 Cu1 C9 O1 -82(100) 5 .
N1 Cu1 C9 O1 38(100) 9 .
N1 Cu1 C9 O1 158(100) . .
C8 N1 C10 C11 118.3(3) . 5
Cu1 N1 C10 C11 -63.2(3) . 5
C8 N1 C10 C11 -119.3(3) . .
Cu1 N1 C10 C11 59.3(3) . .
N1 C10 C11 C10 -71.1(3) . 9
C11 C10 C11 C10 49.8(4) 5 9
